data_7035561
loop_
_publ_author_name
'Gong, Shuwen'
'Liu, Qingsong'
'Wang, Xiaoqing'
'Xia, Bo'
'Liu, Zhipeng'
'He, Weijiang'

_publ_section_title
;
 AIE-active organoboron complexes with highly efficient solid-state
 luminescence and their application as gas sensitive materials.
;
_journal_issue 31
_journal_name_full 'Dalton transactions (Cambridge, England : 2003)'
_journal_page_first 14063
_journal_page_last 14070
_journal_paper_doi 10.1039/c5dt01525a
_journal_volume 44
_journal_year 2015
_chemical_formula_sum 'C23 H19 B F2 N2 O S'
_chemical_formula_weight 420.27
_chemical_name_systematic
; 
 ? 
;
_space_group_IT_number 14
_symmetry_cell_setting monoclinic
_symmetry_space_group_name_Hall '-P 2ybc'
_symmetry_space_group_name_H-M 'P 1 21/c 1'
_atom_sites_solution_hydrogens geom
_atom_sites_solution_primary direct
_atom_sites_solution_secondary difmap
_audit_creation_method SHELXL-97
_audit_update_record
;
2015-04-11 deposited with the CCDC.
2015-06-26 downloaded from the CCDC.
;
_cell_angle_alpha 90.00
_cell_angle_beta 90.2580(10)
_cell_angle_gamma 90.00
_cell_formula_units_Z 4
_cell_length_a 12.4688(11)
_cell_length_b 11.0347(9)
_cell_length_c 14.9694(12)
_cell_measurement_reflns_used 1428
_cell_measurement_temperature 298(2)
_cell_measurement_theta_max 20.0935
_cell_measurement_theta_min 2.2815
_cell_volume 2059.6(3)
_computing_cell_refinement 'Bruker SMART'
_computing_data_collection 'Bruker SMART'
_computing_data_reduction 'Bruker SAINT'
_computing_molecular_graphics 'Bruker SHELXTL'
_computing_publication_material 'Bruker SHELXTL'
_computing_structure_refinement 'Bruker SHELXTL'
_computing_structure_solution 'Bruker SHELXTL'
_diffrn_ambient_temperature 298(2)
_diffrn_measured_fraction_theta_full 1.000
_diffrn_measured_fraction_theta_max 1.000
_diffrn_measurement_device_type 'CCD area detector'
_diffrn_measurement_method 'phi and omega scans'
_diffrn_radiation_monochromator graphite
_diffrn_radiation_source 'fine-focus sealed tube'
_diffrn_radiation_type MoK\a
_diffrn_radiation_wavelength 0.71073
_diffrn_reflns_av_R_equivalents 0.0720
_diffrn_reflns_av_sigmaI/netI 0.1001
_diffrn_reflns_limit_h_max 14
_diffrn_reflns_limit_h_min -10
_diffrn_reflns_limit_k_max 12
_diffrn_reflns_limit_k_min -13
_diffrn_reflns_limit_l_max 17
_diffrn_reflns_limit_l_min -17
_diffrn_reflns_number 10131
_diffrn_reflns_theta_full 25.01
_diffrn_reflns_theta_max 25.01
_diffrn_reflns_theta_min 2.29
_exptl_absorpt_coefficient_mu 0.192
_exptl_absorpt_correction_T_max 0.9699
_exptl_absorpt_correction_T_min 0.9254
_exptl_absorpt_correction_type multi-scan
_exptl_absorpt_process_details sadabs
_exptl_crystal_colour yellow
_exptl_crystal_density_diffrn 1.355
_exptl_crystal_density_method 'not measured'
_exptl_crystal_description block
_exptl_crystal_F_000 872
_exptl_crystal_size_max 0.41
_exptl_crystal_size_mid 0.21
_exptl_crystal_size_min 0.16
_refine_diff_density_max 0.227
_refine_diff_density_min -0.244
_refine_diff_density_rms 0.052
_refine_ls_extinction_method none
_refine_ls_goodness_of_fit_ref 0.951
_refine_ls_hydrogen_treatment constr
_refine_ls_matrix_type full
_refine_ls_number_parameters 271
_refine_ls_number_reflns 3630
_refine_ls_number_restraints 0
_refine_ls_restrained_S_all 0.951
_refine_ls_R_factor_all 0.1319
_refine_ls_R_factor_gt 0.0535
_refine_ls_shift/su_max 0.000
_refine_ls_shift/su_mean 0.000
_refine_ls_structure_factor_coef Fsqd
_refine_ls_weighting_details 'calc w=1/[\s^2^(Fo^2^)+(0.0529P)^2^+0.0000P] where P=(Fo^2^+2Fc^2^)/3'
_refine_ls_weighting_scheme calc
_refine_ls_wR_factor_gt 0.1106
_refine_ls_wR_factor_ref 0.1379
_reflns_number_gt 1738
_reflns_number_total 3630
_reflns_threshold_expression >2sigma(I)
_cod_data_source_file c5dt01525a2.cif
_cod_data_source_block compound
_cod_depositor_comments
;
The following automatic conversions were performed:

'_symmetry_cell_setting' value 'Monoclinic' changed to 'monoclinic'
according to
/usr/data/users/saulius/crontab/automatic-downloads/rss-feeds/RSC/lib/dictionaries/cif_core.dic
dictionary named 'cif_core.dic' version 2.4.2 from 2011-04-26.

Automatic conversion script
Id: cif_fix_values 3271 2015-04-21 07:52:19Z andrius 

 Adding full bibliography for 7035560--7035563.cif.
;
_cod_original_sg_symbol_H-M 'P2(1)/c  '
_cod_database_code 7035561

loop_
_symmetry_equiv_pos_as_xyz
'x, y, z'
'-x, y+1/2, -z+1/2'
'-x, -y, -z'
'x, -y-1/2, z-1/2'

loop_
_atom_site_label
_atom_site_type_symbol
_atom_site_fract_x
_atom_site_fract_y
_atom_site_fract_z
_atom_site_U_iso_or_equiv
_atom_site_adp_type
_atom_site_occupancy
_atom_site_symmetry_multiplicity
_atom_site_calc_flag
_atom_site_refinement_flags
F1 F 0.69667(16) 0.06848(18) -0.01680(13) 0.0662(7) Uani 1 1 d .
F2 F 0.65679(16) 0.18939(18) 0.09976(16) 0.0739(7) Uani 1 1 d .
N1 N 0.7362(2) -0.0050(2) 0.12985(17) 0.0419(7) Uani 1 1 d .
N2 N 1.2875(3) 0.4160(3) 0.0220(2) 0.0681(10) Uani 1 1 d .
O1 O 0.83508(18) 0.16259(19) 0.06033(15) 0.0492(6) Uani 1 1 d .
S1 S 0.81951(8) -0.16766(9) 0.23039(7) 0.0550(3) Uani 1 1 d .
B1 B 0.7288(3) 0.1076(4) 0.0670(3) 0.0462(11) Uani 1 1 d .
C1 C 0.8298(3) -0.0420(3) 0.1628(2) 0.0404(9) Uani 1 1 d .
C2 C 0.6506(3) -0.0774(3) 0.1564(2) 0.0474(9) Uani 1 1 d .
C3 C 0.6818(3) -0.1727(3) 0.2120(2) 0.0513(10) Uani 1 1 d .
C4 C 0.6085(3) -0.2565(4) 0.2453(3) 0.0717(13) Uani 1 1 d .
H4 H 0.6299 -0.3196 0.2825 0.086 Uiso 1 1 calc R
C5 C 0.5025(3) -0.2413(5) 0.2207(3) 0.0851(15) Uani 1 1 d .
H5 H 0.4514 -0.2955 0.2418 0.102 Uiso 1 1 calc R
C6 C 0.4708(3) -0.1479(4) 0.1656(3) 0.0792(14) Uani 1 1 d .
H6 H 0.3986 -0.1402 0.1506 0.095 Uiso 1 1 calc R
C7 C 0.5435(3) -0.0654(4) 0.1322(3) 0.0655(12) Uani 1 1 d .
H7 H 0.5214 -0.0034 0.0943 0.079 Uiso 1 1 calc R
C8 C 0.9282(2) 0.0176(3) 0.1463(2) 0.0358(8) Uani 1 1 d .
C9 C 0.9265(3) 0.1201(3) 0.0944(2) 0.0402(9) Uani 1 1 d .
C10 C 1.0204(3) 0.1938(3) 0.0722(2) 0.0385(9) Uani 1 1 d .
C11 C 1.0110(3) 0.3185(3) 0.0638(2) 0.0482(10) Uani 1 1 d .
H11 H 0.9436 0.3538 0.0693 0.058 Uiso 1 1 calc R
C12 C 1.0975(3) 0.3913(3) 0.0476(2) 0.0533(10) Uani 1 1 d .
H12 H 1.0879 0.4747 0.0435 0.064 Uiso 1 1 calc R
C13 C 1.2003(3) 0.3427(3) 0.0370(2) 0.0477(9) Uani 1 1 d .
C14 C 1.2092(3) 0.2163(3) 0.0410(2) 0.0464(9) Uani 1 1 d .
H14 H 1.2754 0.1801 0.0311 0.056 Uiso 1 1 calc R
C15 C 1.1220(3) 0.1452(3) 0.0590(2) 0.0427(9) Uani 1 1 d .
H15 H 1.1310 0.0616 0.0627 0.051 Uiso 1 1 calc R
C16 C 1.2836(4) 0.5447(4) 0.0417(3) 0.0923(16) Uani 1 1 d .
H16A H 1.2183 0.5784 0.0181 0.139 Uiso 1 1 calc R
H16B H 1.3439 0.5843 0.0149 0.139 Uiso 1 1 calc R
H16C H 1.2858 0.5564 0.1053 0.139 Uiso 1 1 calc R
C17 C 1.3930(3) 0.3640(4) 0.0087(3) 0.0952(16) Uani 1 1 d .
H17A H 1.4251 0.3464 0.0656 0.143 Uiso 1 1 calc R
H17B H 1.4372 0.4205 -0.0231 0.143 Uiso 1 1 calc R
H17C H 1.3866 0.2905 -0.0253 0.143 Uiso 1 1 calc R
C18 C 1.0258(3) -0.0283(3) 0.1938(2) 0.0397(9) Uani 1 1 d .
C19 C 1.0727(3) 0.0406(3) 0.2606(2) 0.0503(10) Uani 1 1 d .
H19 H 1.0414 0.1137 0.2772 0.060 Uiso 1 1 calc R
C20 C 1.1647(3) 0.0023(4) 0.3029(3) 0.0608(11) Uani 1 1 d .
H20 H 1.1963 0.0501 0.3469 0.073 Uiso 1 1 calc R
C21 C 1.2096(3) -0.1059(4) 0.2801(3) 0.0668(12) Uani 1 1 d .
H21 H 1.2722 -0.1315 0.3085 0.080 Uiso 1 1 calc R
C22 C 1.1635(3) -0.1770(3) 0.2162(3) 0.0633(11) Uani 1 1 d .
H22 H 1.1934 -0.2518 0.2023 0.076 Uiso 1 1 calc R
C23 C 1.0716(3) -0.1375(3) 0.1717(2) 0.0507(10) Uani 1 1 d .
H23 H 1.0411 -0.1851 0.1270 0.061 Uiso 1 1 calc R

loop_
_atom_site_aniso_label
_atom_site_aniso_U_11
_atom_site_aniso_U_22
_atom_site_aniso_U_33
_atom_site_aniso_U_23
_atom_site_aniso_U_13
_atom_site_aniso_U_12
F1 0.0685(16) 0.0744(15) 0.0554(14) 0.0087(12) -0.0180(12) -0.0010(12)
F2 0.0502(14) 0.0568(14) 0.115(2) -0.0056(13) 0.0126(13) 0.0110(12)
N1 0.0343(18) 0.0511(18) 0.0404(17) 0.0030(14) -0.0006(14) -0.0040(15)
N2 0.055(2) 0.051(2) 0.098(3) 0.001(2) 0.0091(19) -0.0141(19)
O1 0.0347(15) 0.0537(15) 0.0592(16) 0.0151(13) -0.0030(12) 0.0039(13)
S1 0.0425(6) 0.0621(7) 0.0603(7) 0.0167(5) -0.0056(5) -0.0076(5)
B1 0.041(3) 0.048(3) 0.050(3) 0.004(2) 0.001(2) 0.007(2)
C1 0.039(2) 0.044(2) 0.038(2) -0.0014(16) -0.0027(17) 0.0009(18)
C2 0.037(2) 0.061(2) 0.044(2) 0.006(2) -0.0003(17) -0.005(2)
C3 0.037(2) 0.067(3) 0.050(2) 0.010(2) -0.0016(18) -0.009(2)
C4 0.053(3) 0.096(3) 0.066(3) 0.028(3) -0.002(2) -0.024(3)
C5 0.050(3) 0.129(4) 0.076(3) 0.034(3) 0.001(2) -0.033(3)
C6 0.034(3) 0.130(4) 0.074(3) 0.026(3) 0.003(2) -0.013(3)
C7 0.043(3) 0.096(3) 0.058(3) 0.015(2) -0.003(2) 0.001(2)
C8 0.029(2) 0.0343(19) 0.044(2) 0.0019(16) -0.0004(16) -0.0001(16)
C9 0.036(2) 0.043(2) 0.041(2) -0.0039(17) -0.0005(17) 0.0035(18)
C10 0.036(2) 0.042(2) 0.038(2) 0.0035(16) 0.0011(16) -0.0005(17)
C11 0.045(2) 0.043(2) 0.057(3) 0.0060(19) -0.0028(18) 0.0083(19)
C12 0.056(3) 0.039(2) 0.065(3) 0.0088(19) 0.001(2) -0.001(2)
C13 0.045(2) 0.048(2) 0.050(2) 0.0039(19) 0.0017(18) -0.007(2)
C14 0.038(2) 0.050(2) 0.051(2) -0.0035(19) 0.0046(17) -0.0027(19)
C15 0.044(2) 0.041(2) 0.043(2) -0.0013(17) 0.0011(17) 0.0000(19)
C16 0.078(4) 0.064(3) 0.135(5) 0.009(3) -0.002(3) -0.024(3)
C17 0.055(3) 0.088(3) 0.143(5) -0.006(3) 0.019(3) -0.024(3)
C18 0.032(2) 0.043(2) 0.044(2) 0.0056(18) 0.0039(16) -0.0003(18)
C19 0.045(2) 0.051(2) 0.055(2) 0.0048(19) -0.0035(19) -0.0063(19)
C20 0.042(3) 0.077(3) 0.063(3) 0.008(2) -0.010(2) -0.007(2)
C21 0.040(3) 0.088(3) 0.072(3) 0.020(3) -0.003(2) 0.012(3)
C22 0.057(3) 0.057(3) 0.076(3) 0.012(2) 0.010(2) 0.021(2)
C23 0.043(2) 0.050(2) 0.059(3) 0.0026(19) 0.0039(19) 0.002(2)

loop_
_atom_type_symbol
_atom_type_description
_atom_type_scat_dispersion_real
_atom_type_scat_dispersion_imag
_atom_type_scat_source
C C 0.0033 0.0016 'International Tables Vol C Tables 4.2.6.8 and 6.1.1.4'
H H 0.0000 0.0000 'International Tables Vol C Tables 4.2.6.8 and 6.1.1.4'
N N 0.0061 0.0033 'International Tables Vol C Tables 4.2.6.8 and 6.1.1.4'
O O 0.0106 0.0060 'International Tables Vol C Tables 4.2.6.8 and 6.1.1.4'
F F 0.0171 0.0103 'International Tables Vol C Tables 4.2.6.8 and 6.1.1.4'
B B 0.0013 0.0007 'International Tables Vol C Tables 4.2.6.8 and 6.1.1.4'
S S 0.1246 0.1234 'International Tables Vol C Tables 4.2.6.8 and 6.1.1.4'

loop_
_geom_angle_atom_site_label_1
_geom_angle_atom_site_label_2
_geom_angle_atom_site_label_3
_geom_angle
C1 N1 C2 113.0(3)
C1 N1 B1 121.2(3)
C2 N1 B1 125.8(3)
C13 N2 C17 120.5(3)
C13 N2 C16 121.0(4)
C17 N2 C16 116.5(3)
C9 O1 B1 127.1(3)
C1 S1 C3 90.52(17)
F2 B1 F1 110.1(3)
F2 B1 O1 110.4(3)
F1 B1 O1 109.1(3)
F2 B1 N1 110.3(3)
F1 B1 N1 108.3(3)
O1 B1 N1 108.7(3)
N1 C1 C8 123.6(3)
N1 C1 S1 113.5(3)
C8 C1 S1 122.9(3)
C7 C2 N1 127.5(3)
C7 C2 C3 119.5(3)
N1 C2 C3 113.0(3)
C4 C3 C2 122.1(3)
C4 C3 S1 127.9(3)
C2 C3 S1 110.0(3)
C5 C4 C3 116.9(4)
C6 C5 C4 121.5(4)
C5 C6 C7 121.5(4)
C6 C7 C2 118.4(4)
C9 C8 C1 118.1(3)
C9 C8 C18 123.9(3)
C1 C8 C18 117.7(3)
O1 C9 C8 121.2(3)
O1 C9 C10 113.7(3)
C8 C9 C10 125.1(3)
C11 C10 C15 116.6(3)
C11 C10 C9 120.2(3)
C15 C10 C9 123.2(3)
C12 C11 C10 122.1(3)
C11 C12 C13 121.3(3)
N2 C13 C12 121.2(3)
N2 C13 C14 122.1(4)
C12 C13 C14 116.7(3)
C15 C14 C13 121.2(3)
C14 C15 C10 122.1(3)
C23 C18 C19 118.8(3)
C23 C18 C8 121.3(3)
C19 C18 C8 119.9(3)
C20 C19 C18 120.9(4)
C21 C20 C19 119.8(4)
C20 C21 C22 120.5(4)
C21 C22 C23 120.0(4)
C18 C23 C22 120.0(3)

loop_
_geom_bond_atom_site_label_1
_geom_bond_atom_site_label_2
_geom_bond_distance
F1 B1 1.384(4)
F2 B1 1.366(4)
N1 C1 1.329(4)
N1 C2 1.392(4)
N1 B1 1.561(5)
N2 C13 1.374(4)
N2 C17 1.450(5)
N2 C16 1.451(5)
O1 C9 1.332(3)
O1 B1 1.461(5)
S1 C1 1.721(3)
S1 C3 1.739(3)
C1 C8 1.415(4)
C2 C7 1.388(4)
C2 C3 1.397(4)
C3 C4 1.393(5)
C4 C5 1.380(5)
C5 C6 1.377(5)
C6 C7 1.381(5)
C8 C9 1.373(4)
C8 C18 1.495(4)
C9 C10 1.465(4)
C10 C11 1.387(4)
C10 C15 1.390(4)
C11 C12 1.368(5)
C12 C13 1.399(5)
C13 C14 1.401(4)
C14 C15 1.369(4)
C18 C23 1.375(4)
C18 C19 1.383(4)
C19 C20 1.375(4)
C20 C21 1.362(5)
C21 C22 1.362(5)
C22 C23 1.393(5)
